data_2005713
loop_
_publ_author_name
'Wheeler, K. A.'
'Carrow, C. J.'

_publ_contact_author
; Dr. Kraig A. Wheeler
  Department of Chemistry
  Delaware State University
  Dover, DE 19901
  USA
;
_publ_section_title
;
 A Bicyclo[2.2.1]heptenone System
;
_journal_issue 12
_journal_name_full 'Acta Crystallographica Section C'
_journal_page_first 3183
_journal_page_last 3185
_journal_paper_doi 10.1107/S0108270196009821
_journal_volume 52
_journal_year 1996
_chemical_formula_sum 'C36 H27 N O'
_chemical_formula_weight 489.59
_chemical_melting_point .208E-208
_chemical_name_systematic
;
 1,2,3,4-Tetraphenyl-5-(4-pyridyl)bicyclo[2.2.1]hept-2-ene-7-one
;
_space_group_IT_number 2
_symmetry_cell_setting triclinic
_symmetry_space_group_name_Hall '-P 1'
_symmetry_space_group_name_H-M 'P -1'
_audit_creation_method SHELXL
_cell_angle_alpha 117.86(1)
_cell_angle_beta 94.35(1)
_cell_angle_gamma 100.75(1)
_cell_formula_units_Z 2
_cell_length_a 10.689(1)
_cell_length_b 11.577(1)
_cell_length_c 12.355(1)
_cell_measurement_reflns_used 25
_cell_measurement_temperature 293(2)
_cell_measurement_theta_max 19.89
_cell_measurement_theta_min 16.82
_cell_volume 1304.4(3)
_computing_cell_refinement XSCANS
_computing_data_collection 'XSCANS (Siemens, 1994)'
_computing_data_reduction 'SHELXTL (Sheldrick, 1994)'
_computing_molecular_graphics SHELXTL
_computing_publication_material SHELXTL
_computing_structure_refinement 'SHELXL93 (Sheldrick, 1993)'
_computing_structure_solution 'SHELXS86 (Sheldrick, 1990)'
_diffrn_ambient_temperature 293(2)
_diffrn_measurement_device 'Siemens P4'
_diffrn_measurement_method '\q/2\q scans'
_diffrn_radiation_monochromator graphite
_diffrn_radiation_source 'fine-focus sealed tube'
_diffrn_radiation_type MoK\a
_diffrn_radiation_wavelength 0.71073
_diffrn_reflns_av_R_equivalents 0.032
_diffrn_reflns_av_sigmaI/netI 0.086
_diffrn_reflns_limit_h_max 12
_diffrn_reflns_limit_h_min -1
_diffrn_reflns_limit_k_max 11
_diffrn_reflns_limit_k_min -11
_diffrn_reflns_limit_l_max 14
_diffrn_reflns_limit_l_min -14
_diffrn_reflns_number 5046
_diffrn_reflns_theta_max 24.99
_diffrn_reflns_theta_min 1.90
_diffrn_standards_decay_% 5.7
_diffrn_standards_interval_count 97
_diffrn_standards_number 3
_exptl_absorpt_coefficient_mu 0.091
_exptl_absorpt_correction_type none
_exptl_crystal_colour 'light yellow'
_exptl_crystal_density_diffrn 1.247
_exptl_crystal_density_meas ?
_exptl_crystal_description 'transparent plate'
_exptl_crystal_F_000 516
_exptl_crystal_size_max 0.38
_exptl_crystal_size_mid 0.15
_exptl_crystal_size_min 0.09
_refine_diff_density_max 0.17
_refine_diff_density_min -0.18
_refine_ls_extinction_method none
_refine_ls_goodness_of_fit_all 1.03
_refine_ls_goodness_of_fit_obs 1.12
_refine_ls_matrix_type full
_refine_ls_number_parameters 343
_refine_ls_number_reflns 4289
_refine_ls_number_restraints 0
_refine_ls_restrained_S_all 1.03
_refine_ls_restrained_S_obs 1.12
_refine_ls_R_factor_all 0.149
_refine_ls_R_factor_obs 0.0589
_refine_ls_shift/esd_max -0.02
_refine_ls_shift/esd_mean 0.003
_refine_ls_structure_factor_coef Fsqd
_refine_ls_weighting_details 'w = 1/[\s^2^(Fo^2^)+(0.0356P)^2^+0.0168P] where P=(Fo^2^+2Fc^2^)/3'
_refine_ls_weighting_scheme calc
_refine_ls_wR_factor_all 0.142
_refine_ls_wR_factor_obs 0.109
_reflns_number_observed 2275
_reflns_number_total 4289
_reflns_observed_criterion >2sigma(I)
_cod_data_source_file bk1217.cif
_cod_data_source_block M96
_cod_depositor_comments
;
The following automatic conversions were performed:
'_symmetry_cell_setting' value 'Triclinic' changed to 'triclinic'
according to '/home/saulius/struct/CIF-dictionaries/cif_core.dic'
dictionary named 'cif_core.dic' version 2.4.1 from 2010-06-29.

Automatic conversion script
Id: cif_fix_enum 1527 2010-12-29 10:47:43Z saulius 

The following automatic conversions were performed:

'_symmetry_cell_setting' value 'Triclinic' changed to 'triclinic'
according to /home/saulius/struct/CIF-dictionaries/cif_core.dic
dictionary named 'cif_core.dic' version 2.4.1 from 2010-06-29.

Automatic conversion script
Id: cif_fix_values 1715 2011-07-08 13:25:40Z adriana 

The following automatic conversions were performed:

'_exptl_crystal_density_meas' value 'not measured' was changed to '?'
- the value is perceived as not measured.

Automatic conversion script
Id: cif_fix_values 3008 2015-01-20 13:52:24Z robertas 

The following automatic conversions were performed:

'_refine_ls_weighting_scheme' value 'calc w =
1/[\s^2^(Fo^2^)+(0.0356P)^2^+0.0168P] where P=(Fo^2^+2Fc^2^)/3' was
changed to 'calc'. New tag '_refine_ls_weighting_details' was
created. The value of the new tag was set to 'w =
1/[\s^2^(Fo^2^)+(0.0356P)^2^+0.0168P] where P=(Fo^2^+2Fc^2^)/3'.

Automatic conversion script
Id: cif_fix_values 3143 2015-03-26 13:38:13Z robertas 
;
_cod_original_cell_volume 1304.4(2)
_cod_database_code 2005713

loop_
_symmetry_equiv_pos_as_xyz
'x, y, z'
'-x, -y, -z'

loop_
_atom_site_aniso_label
_atom_site_aniso_U_11
_atom_site_aniso_U_22
_atom_site_aniso_U_33
_atom_site_aniso_U_12
_atom_site_aniso_U_13
_atom_site_aniso_U_23
N 0.090(3) 0.115(3) 0.076(3) 0.000(3) -0.019(2) 0.055(2)
O 0.068(2) 0.0616(15) 0.0379(12) 0.0184(12) 0.0119(12) 0.0256(11)
C1 0.041(2) 0.046(2) 0.038(2) 0.015(2) 0.0122(15) 0.0218(15)
C2 0.041(2) 0.053(2) 0.036(2) 0.016(2) 0.0089(15) 0.024(2)
C3 0.041(2) 0.048(2) 0.037(2) 0.014(2) 0.0063(15) 0.024(2)
C4 0.043(2) 0.047(2) 0.037(2) 0.016(2) 0.0099(15) 0.0215(15)
C5 0.059(2) 0.055(2) 0.046(2) 0.027(2) 0.014(2) 0.025(2)
C6 0.042(2) 0.057(2) 0.043(2) 0.017(2) 0.012(2) 0.024(2)
C7 0.040(2) 0.050(2) 0.041(2) 0.019(2) 0.011(2) 0.021(2)
C8 0.045(2) 0.060(2) 0.052(2) 0.017(2) 0.006(2) 0.031(2)
C9 0.044(2) 0.126(4) 0.079(3) 0.005(2) -0.002(2) 0.066(3)
C10 0.062(3) 0.163(5) 0.114(4) -0.025(3) -0.029(3) 0.096(4)
C11 0.091(3) 0.115(4) 0.055(2) 0.042(3) 0.008(2) 0.041(2)
C12 0.057(2) 0.105(3) 0.051(2) 0.031(2) 0.006(2) 0.036(2)
C13 0.049(2) 0.049(2) 0.035(2) 0.009(2) 0.009(2) 0.018(2)
C14 0.057(2) 0.063(2) 0.053(2) 0.011(2) 0.019(2) 0.030(2)
C15 0.074(3) 0.070(3) 0.062(2) 0.000(2) 0.025(2) 0.029(2)
C16 0.103(4) 0.065(3) 0.073(3) -0.001(3) 0.015(3) 0.041(2)
C17 0.092(4) 0.069(3) 0.105(3) 0.009(3) -0.001(3) 0.057(3)
C18 0.060(3) 0.066(2) 0.080(3) 0.012(2) 0.003(2) 0.044(2)
C19 0.048(2) 0.041(2) 0.038(2) 0.013(2) 0.010(2) 0.0189(15)
C20 0.057(2) 0.064(2) 0.054(2) 0.013(2) 0.014(2) 0.014(2)
C21 0.074(3) 0.064(3) 0.060(2) 0.011(2) 0.016(2) 0.000(2)
C22 0.088(3) 0.059(3) 0.056(2) 0.022(2) 0.025(2) 0.012(2)
C23 0.064(3) 0.061(2) 0.068(2) 0.029(2) 0.030(2) 0.032(2)
C24 0.053(2) 0.048(2) 0.056(2) 0.018(2) 0.019(2) 0.026(2)
C25 0.048(2) 0.038(2) 0.041(2) 0.014(2) 0.013(2) 0.0183(15)
C26 0.055(2) 0.078(3) 0.066(2) 0.016(2) 0.016(2) 0.038(2)
C27 0.050(3) 0.091(3) 0.093(3) 0.007(2) 0.016(2) 0.036(3)
C28 0.076(3) 0.067(3) 0.094(3) 0.015(2) 0.045(3) 0.034(3)
C29 0.097(4) 0.080(3) 0.083(3) 0.032(3) 0.044(3) 0.056(2)
C30 0.068(3) 0.075(3) 0.061(2) 0.027(2) 0.024(2) 0.044(2)
C31 0.050(2) 0.046(2) 0.041(2) 0.017(2) 0.016(2) 0.019(2)
C32 0.068(2) 0.044(2) 0.049(2) 0.014(2) 0.004(2) 0.018(2)
C33 0.078(3) 0.054(2) 0.053(2) 0.008(2) 0.001(2) 0.021(2)
C34 0.082(3) 0.048(2) 0.056(2) 0.009(2) 0.018(2) 0.017(2)
C35 0.078(3) 0.046(2) 0.078(3) 0.020(2) 0.025(2) 0.035(2)
C36 0.064(2) 0.053(2) 0.061(2) 0.020(2) 0.018(2) 0.033(2)

loop_
_atom_site_label
_atom_site_occupancy
_atom_site_fract_x
_atom_site_fract_y
_atom_site_fract_z
_atom_site_U_iso_or_equiv
_atom_site_thermal_displace_type
_atom_site_calc_flag
_atom_site_refinement_flags
_atom_site_type_symbol
N 1 -0.6564(4) -0.2164(4) -0.5840(3) 0.0965(12) Uani d . N
O 1 -0.2757(2) 0.0336(2) 0.0596(2) 0.0551(6) Uani d . O
C1 1 -0.3493(3) -0.1034(3) -0.1701(3) 0.0404(7) Uani d . C
C2 1 -0.2333(3) -0.1031(3) -0.2363(3) 0.0418(8) Uani d . C
C3 1 -0.1621(3) 0.0259(3) -0.1871(3) 0.0404(7) Uani d . C
C4 1 -0.2278(3) 0.1201(3) -0.0874(3) 0.0411(8) Uani d . C
C5 1 -0.3577(3) 0.1129(3) -0.1594(3) 0.0510(9) Uani d . C
C6 1 -0.4442(3) -0.0313(3) -0.2059(3) 0.0468(8) Uani d . C
C7 1 -0.2812(3) 0.0220(3) -0.0422(3) 0.0431(8) Uani d . C
C8 1 -0.5167(3) -0.0992(3) -0.3384(3) 0.0501(8) Uani d . C
C9 1 -0.6493(4) -0.1385(4) -0.3654(4) 0.0792(12) Uani d . C
C10 1 -0.7126(4) -0.1936(5) -0.4867(5) 0.112(2) Uani d . C
C11 1 -0.5295(5) -0.1783(4) -0.5568(4) 0.0852(13) Uani d . C
C12 1 -0.4558(4) -0.1201(4) -0.4386(3) 0.0707(11) Uani d . C
C13 1 -0.4055(3) -0.2268(3) -0.1606(3) 0.0458(8) Uani d . C
C14 1 -0.5369(3) -0.2780(3) -0.1747(3) 0.0574(9) Uani d . C
C15 1 -0.5824(4) -0.3914(4) -0.1638(3) 0.0724(12) Uani d . C
C16 1 -0.4971(5) -0.4543(4) -0.1379(4) 0.0806(13) Uani d . C
C17 1 -0.3667(5) -0.4031(4) -0.1208(4) 0.0854(13) Uani d . C
C18 1 -0.3218(4) -0.2903(4) -0.1321(3) 0.0667(10) Uani d . C
C19 1 -0.2134(3) -0.2269(3) -0.3407(3) 0.0421(8) Uani d . C
C20 1 -0.3161(4) -0.3369(3) -0.4150(3) 0.0648(10) Uani d . C
C21 1 -0.3005(4) -0.4525(4) -0.5138(3) 0.0798(12) Uani d . C
C22 1 -0.1794(4) -0.4611(4) -0.5408(3) 0.0730(11) Uani d . C
C23 1 -0.0757(4) -0.3544(4) -0.4685(3) 0.0611(10) Uani d . C
C24 1 -0.0914(3) -0.2386(3) -0.3692(3) 0.0507(9) Uani d . C
C25 1 -0.0476(3) 0.0787(3) -0.2262(3) 0.0421(8) Uani d . C
C26 1 0.0761(4) 0.1030(4) -0.1667(3) 0.0651(10) Uani d . C
C27 1 0.1831(4) 0.1502(4) -0.2035(4) 0.0834(13) Uani d . C
C28 1 0.1680(4) 0.1738(4) -0.3015(4) 0.0803(13) Uani d . C
C29 1 0.0466(5) 0.1517(4) -0.3609(4) 0.0767(12) Uani d . C
C30 1 -0.0617(4) 0.1043(3) -0.3241(3) 0.0614(10) Uani d . C
C31 1 -0.1472(3) 0.2577(3) 0.0081(3) 0.0453(8) Uani d . C
C32 1 -0.0549(3) 0.2734(3) 0.1014(3) 0.0563(9) Uani d . C
C33 1 0.0202(4) 0.3996(4) 0.1914(3) 0.0661(10) Uani d . C
C34 1 0.0026(4) 0.5124(4) 0.1888(3) 0.0662(11) Uani d . C
C35 1 -0.0883(4) 0.4992(3) 0.0962(4) 0.0643(10) Uani d . C
C36 1 -0.1624(3) 0.3727(3) 0.0059(3) 0.0562(9) Uani d . C
H5A 1 -0.3986 0.1808 -0.1049 0.061 Uiso calc R H
H5B 1 -0.3429 0.1271 -0.2292 0.061 Uiso calc R H
H6 1 -0.5097 -0.0213 -0.1530 0.056 Uiso calc R H
H9 1 -0.6963 -0.1281 -0.3025 0.095 Uiso calc R H
H10 1 -0.8027 -0.2169 -0.5014 0.134 Uiso calc R H
H11 1 -0.4855 -0.1914 -0.6221 0.102 Uiso calc R H
H12 1 -0.3658 -0.0952 -0.4265 0.085 Uiso calc R H
H14 1 -0.5954 -0.2358 -0.1917 0.069 Uiso calc R H
H15 1 -0.6711 -0.4251 -0.1740 0.087 Uiso calc R H
H16 1 -0.5279 -0.5314 -0.1321 0.097 Uiso calc R H
H17 1 -0.3085 -0.4442 -0.1015 0.103 Uiso calc R H
H18 1 -0.2329 -0.2563 -0.1203 0.080 Uiso calc R H
H20 1 -0.3989 -0.3328 -0.3978 0.078 Uiso calc R H
H21 1 -0.3720 -0.5247 -0.5622 0.096 Uiso calc R H
H22 1 -0.1681 -0.5387 -0.6076 0.088 Uiso calc R H
H23 1 0.0066 -0.3596 -0.4864 0.073 Uiso calc R H
H24 1 -0.0193 -0.1674 -0.3206 0.061 Uiso calc R H
H26 1 0.0878 0.0871 -0.0999 0.078 Uiso calc R H
H27 1 0.2659 0.1660 -0.1617 0.100 Uiso calc R H
H28 1 0.2401 0.2048 -0.3273 0.096 Uiso calc R H
H29 1 0.0360 0.1686 -0.4272 0.092 Uiso calc R H
H30 1 -0.1442 0.0898 -0.3657 0.074 Uiso calc R H
H32 1 -0.0427 0.1973 0.1041 0.068 Uiso calc R H
H33 1 0.0822 0.4074 0.2531 0.079 Uiso calc R H
H34 1 0.0519 0.5975 0.2493 0.079 Uiso calc R H
H35 1 -0.1002 0.5757 0.0941 0.077 Uiso calc R H
H36 1 -0.2229 0.3651 -0.0567 0.067 Uiso calc R H

loop_
_atom_type_symbol
_atom_type_description
_atom_type_scat_dispersion_real
_atom_type_scat_dispersion_imag
_atom_type_scat_source
C C 0.0033 0.0016 'International Tables Vol C Tables 4.2.6.8 and 6.1.1.4'
H H 0.0000 0.0000 'International Tables Vol C Tables 4.2.6.8 and 6.1.1.4'
N N 0.0061 0.0033 'International Tables Vol C Tables 4.2.6.8 and 6.1.1.4'
O O 0.0106 0.0060 'International Tables Vol C Tables 4.2.6.8 and 6.1.1.4'

loop_
_geom_angle_atom_site_label_1
_geom_angle_atom_site_label_2
_geom_angle_atom_site_label_3
_geom_angle
_geom_angle_publ_flag
C11 N C10 114.2(4) no
C13 C1 C2 118.6(3) yes
C13 C1 C7 113.4(2) yes
C2 C1 C7 96.5(2) yes
C13 C1 C6 119.2(3) yes
C2 C1 C6 108.9(2) yes
C7 C1 C6 95.4(2) yes
C3 C2 C19 128.4(3) yes
C3 C2 C1 108.7(3) yes
C19 C2 C1 122.9(3) yes
C2 C3 C25 128.9(3) yes
C2 C3 C4 108.9(3) yes
C25 C3 C4 121.9(3) yes
O C7 C4 132.3(3) yes
C31 C4 C7 117.7(2) yes
C31 C4 C3 118.0(3) yes
C7 C4 C3 96.6(2) yes
C31 C4 C5 117.1(3) yes
C7 C4 C5 98.3(2) yes
C3 C4 C5 105.6(2) yes
C6 C5 C4 105.5(2) yes
C8 C6 C5 114.0(3) yes
C8 C6 C1 118.7(2) yes
C5 C6 C1 103.4(2) yes
O C7 C1 128.6(3) yes
C4 C7 C1 99.1(2) yes
C9 C8 C12 115.8(3) no
C9 C8 C6 121.0(3) no
C12 C8 C6 123.1(3) no
C8 C9 C10 119.4(4) no
N C10 C9 125.8(4) no
N C11 C12 125.1(4) no
C8 C12 C11 119.7(4) no
C18 C13 C14 117.8(3) no
C18 C13 C1 118.6(3) no
C14 C13 C1 123.6(3) no
C13 C14 C15 120.8(4) no
C16 C15 C14 120.2(4) no
C17 C16 C15 119.7(4) no
C16 C17 C18 119.8(4) no
C17 C18 C13 121.6(4) no
C20 C19 C24 116.6(3) no
C20 C19 C2 121.2(3) no
C24 C19 C2 122.2(3) no
C21 C20 C19 122.3(3) no
C22 C21 C20 119.9(4) no
C23 C22 C21 119.1(3) no
C22 C23 C24 120.9(3) no
C23 C24 C19 121.0(3) no
C26 C25 C30 117.8(3) no
C26 C25 C3 121.2(3) no
C30 C25 C3 121.0(3) no
C25 C26 C27 121.6(4) no
C28 C27 C26 120.1(4) no
C29 C28 C27 119.4(4) no
C28 C29 C30 120.9(4) no
C25 C30 C29 120.3(4) no
C32 C31 C36 117.7(3) no
C32 C31 C4 120.7(3) no
C36 C31 C4 121.5(3) no
C31 C32 C33 121.9(3) no
C34 C33 C32 119.6(4) no
C33 C34 C35 119.6(3) no
C34 C35 C36 120.5(3) no
C31 C36 C35 120.7(3) no

loop_
_geom_bond_atom_site_label_1
_geom_bond_atom_site_label_2
_geom_bond_distance
_geom_bond_publ_flag
N C11 1.311(5) yes
N C10 1.321(6) yes
O C7 1.197(3) yes
C7 C4 1.525(4) yes
C7 C1 1.556(4) yes
C1 C13 1.505(4) yes
C1 C2 1.537(4) yes
C1 C6 1.585(4) yes
C6 C8 1.509(4) yes
C6 C5 1.555(4) yes
C5 C4 1.557(4) yes
C4 C31 1.500(4) yes
C4 C3 1.537(4) yes
C3 C2 1.355(4) yes
C3 C25 1.480(4) yes
C2 C19 1.480(4) yes
C8 C9 1.369(4) no
C8 C12 1.383(4) no
C9 C10 1.379(5) no
C11 C12 1.384(5) no
C13 C18 1.380(4) no
C13 C14 1.382(4) no
C14 C15 1.384(5) no
C15 C16 1.372(5) no
C16 C17 1.367(5) no
C17 C18 1.379(5) no
C19 C20 1.379(4) no
C19 C24 1.390(4) no
C20 C21 1.377(4) no
C21 C22 1.371(5) no
C22 C23 1.364(5) no
C23 C24 1.381(4) no
C25 C26 1.375(4) no
C25 C30 1.378(4) no
C26 C27 1.376(5) no
C27 C28 1.365(6) no
C28 C29 1.358(5) no
C29 C30 1.388(5) no
C31 C32 1.378(4) no
C31 C36 1.383(4) no
C32 C33 1.387(4) no
C33 C34 1.369(5) no
C34 C35 1.374(5) no
C35 C36 1.387(4) no
